data_2108073
loop_
_publ_author_name
'Hathwar, Venkatesha R.'
'Stingaciu, Marian'
'Richter, Bo'
'Overgaard, Jacob'
'Iversen, Bo B.'

_publ_section_title
;
 Variable-temperature structural studies on valence tautomerism in cobalt
 bis(dioxolene) molecular complexes
;
_journal_issue 2
_journal_name_full 'Acta Crystallographica Section B'
_journal_page_first 304
_journal_page_last 312
_journal_paper_doi 10.1107/S2052520616019235
_journal_volume 73
_journal_year 2017
_chemical_formula_sum 'C38 H46 Br4 Co N2 O4'
_chemical_formula_weight 973.34
_chemical_name_systematic
;
 ?
;
_space_group_crystal_system trigonal
_space_group_IT_number 147
_space_group_name_Hall '-P 3'
_space_group_name_H-M_alt 'P -3'
_symmetry_space_group_name_Hall '-P 3'
_symmetry_space_group_name_H-M 'P -3'
_atom_sites_solution_hydrogens geom
_audit_creation_method SHELXL-2014
_cell_angle_alpha 90
_cell_angle_beta 90
_cell_angle_gamma 120
_cell_formula_units_Z 3
_cell_length_a 20.1281(7)
_cell_length_b 20.1281(7)
_cell_length_c 8.9942(3)
_cell_measurement_reflns_used 23579
_cell_measurement_temperature 100(2)
_cell_measurement_theta_max 23.62
_cell_measurement_theta_min 0.92
_cell_volume 3155.72(19)
_computing_structure_refinement 'SHELXL-2014 (Sheldrick, 2014)'
_diffrn_ambient_temperature 100(2)
_diffrn_measured_fraction_theta_full 0.999
_diffrn_measured_fraction_theta_max 0.998
_diffrn_measurement_device_type 'Bruker Kappa APEX II CCD detector'
_diffrn_measurement_method '\f and \w scans'
_diffrn_radiation_monochromator mirror
_diffrn_radiation_type AgK\a
_diffrn_radiation_wavelength 0.56085
_diffrn_reflns_av_R_equivalents 0.0852
_diffrn_reflns_limit_h_max 28
_diffrn_reflns_limit_h_min -26
_diffrn_reflns_limit_k_max 24
_diffrn_reflns_limit_k_min -27
_diffrn_reflns_limit_l_max 12
_diffrn_reflns_limit_l_min -7
_diffrn_reflns_number 23579
_diffrn_reflns_theta_full 19.665
_diffrn_reflns_theta_max 23.619
_diffrn_reflns_theta_min 0.922
_exptl_absorpt_coefficient_mu 2.270
_exptl_absorpt_correction_T_max 0.713
_exptl_absorpt_correction_T_min 0.601
_exptl_absorpt_correction_type multi-scan
_exptl_absorpt_process_details 'Bruker AXS, 2008'
_exptl_crystal_colour blue
_exptl_crystal_density_diffrn 1.537
_exptl_crystal_description block
_exptl_crystal_F_000 1461
_exptl_crystal_size_max 0.250
_exptl_crystal_size_mid 0.200
_exptl_crystal_size_min 0.160
_platon_squeeze_details
;
;
_refine_diff_density_max 0.933
_refine_diff_density_min -0.982
_refine_ls_extinction_method none
_refine_ls_goodness_of_fit_ref 0.993
_refine_ls_hydrogen_treatment constr
_refine_ls_matrix_type full
_refine_ls_number_parameters 223
_refine_ls_number_reflns 6428
_refine_ls_number_restraints 0
_refine_ls_restrained_S_all 0.993
_refine_ls_R_factor_all 0.1095
_refine_ls_R_factor_gt 0.0572
_refine_ls_shift/su_max 0.002
_refine_ls_shift/su_mean 0.000
_refine_ls_structure_factor_coef Fsqd
_refine_ls_weighting_details 'w=1/[\s^2^(Fo^2^)+(0.0657P)^2^] where P=(Fo^2^+2Fc^2^)/3'
_refine_ls_weighting_scheme calc
_refine_ls_wR_factor_gt 0.1359
_refine_ls_wR_factor_ref 0.1520
_reflns_number_gt 3675
_reflns_number_total 6428
_reflns_threshold_expression 'I > 2\s(I)'
_cod_data_source_file ps5056sup1.cif
_cod_data_source_block 1S_100K
_cod_original_cell_volume 3155.7(2)
_cod_database_code 2108073
_shelx_space_group_comment
;
The symmetry employed for this shelxl refinement is uniquely defined
by the following loop, which should always be used as a source of
symmetry information in preference to the above space-group names.
They are only intended as comments.
;
_shelx_estimated_absorpt_t_min 0.601
_shelx_estimated_absorpt_t_max 0.713
_shelxl_version_number 201.4

loop_
_space_group_symop_operation_xyz
'x, y, z'
'-y, x-y, z'
'-x+y, -x, z'
'-x, -y, -z'
'y, -x+y, -z'
'x-y, x, -z'

loop_
_atom_site_type_symbol
_atom_site_label
_atom_site_fract_x
_atom_site_fract_y
_atom_site_fract_z
_atom_site_U_iso_or_equiv
_atom_site_adp_type
_atom_site_calc_flag
_atom_site_occupancy
C C1 0.5850(2) 0.9330(2) 0.5125(5) 0.0109(8) Uani d 1
C C2 0.5798(2) 0.9528(2) 0.6631(5) 0.0125(9) Uani d 1
C C3 0.6136(2) 0.9323(2) 0.7802(5) 0.0132(9) Uani d 1
C C4 0.6511(2) 0.8928(2) 0.7379(5) 0.0158(9) Uani d 1
H H4 0.6739 0.8781 0.8140 0.019 Uiso calc 1
C C5 0.6577(2) 0.8731(2) 0.5894(5) 0.0147(9) Uani d 1
C C6 0.6232(2) 0.8925(2) 0.4788(5) 0.0155(9) Uani d 1
H H6 0.6253 0.8784 0.3789 0.019 Uiso calc 1
C C7 0.6103(2) 0.9544(3) 0.9412(5) 0.0155(9) Uani d 1
C C8 0.6524(3) 1.0425(2) 0.9559(6) 0.0198(10) Uani d 1
H H8A 0.6491 1.0564 1.0590 0.030 Uiso calc 1
H H8B 0.6284 1.0633 0.8899 0.030 Uiso calc 1
H H8C 0.7063 1.0638 0.9282 0.030 Uiso calc 1
C C9 0.5265(3) 0.9212(3) 0.9945(5) 0.0203(10) Uani d 1
H H9A 0.5262 0.9326 1.1003 0.030 Uiso calc 1
H H9B 0.4984 0.8655 0.9796 0.030 Uiso calc 1
H H9C 0.5018 0.9443 0.9373 0.030 Uiso calc 1
C C10 0.6486(3) 0.9238(3) 1.0474(6) 0.0250(11) Uani d 1
H H10A 0.7035 0.9485 1.0248 0.037 Uiso calc 1
H H10B 0.6251 0.8682 1.0349 0.037 Uiso calc 1
H H10C 0.6418 0.9353 1.1503 0.037 Uiso calc 1
C C11 0.7055(2) 0.8352(2) 0.5586(5) 0.0159(9) Uani d 1
C C12 0.6833(4) 0.7681(4) 0.6603(7) 0.0470(12) Uani d 1
H H12A 0.7211 0.7512 0.6522 0.070 Uiso calc 1
H H12B 0.6326 0.7259 0.6320 0.070 Uiso calc 1
H H12C 0.6817 0.7834 0.7631 0.070 Uiso calc 1
C C13 0.6972(4) 0.8062(4) 0.4039(7) 0.0470(12) Uani d 1
H H13A 0.7193 0.8496 0.3346 0.070 Uiso calc 1
H H13B 0.6427 0.7727 0.3811 0.070 Uiso calc 1
H H13C 0.7241 0.7771 0.3938 0.070 Uiso calc 1
C C14 0.7887(3) 0.8933(3) 0.5925(10) 0.059(2) Uani d 1
H H14A 0.7935 0.9088 0.6970 0.088 Uiso calc 1
H H14B 0.8055 0.9384 0.5288 0.088 Uiso calc 1
H H14C 0.8207 0.8702 0.5735 0.088 Uiso calc 1
C C15 0.6262(2) 1.1485(2) 0.5890(5) 0.0160(9) Uani d 1
H H15 0.6093 1.1300 0.6868 0.019 Uiso calc 1
C C16 0.6894(3) 1.2212(3) 0.5685(5) 0.0181(10) Uani d 1
C C17 0.7142(3) 1.2489(3) 0.4270(5) 0.0206(10) Uani d 1
H H17 0.7577 1.2982 0.4119 0.025 Uiso calc 1
C C18 0.6744(3) 1.2033(3) 0.3090(5) 0.0193(10) Uani d 1
C C19 0.6124(2) 1.1304(3) 0.3331(5) 0.0160(9) Uani d 1
H H19 0.5862 1.0987 0.2504 0.019 Uiso calc 1
N N1 0.5889(2) 1.10393(19) 0.4714(4) 0.0133(8) Uani d 1
O O1 0.55234(16) 0.95473(16) 0.4092(3) 0.0128(6) Uani d 1
O O2 0.54176(16) 0.99113(16) 0.6827(3) 0.0121(6) Uani d 1
Co Co1 0.5000 1.0000 0.5000 0.01082(19) Uani d 1
Br Br1 0.70184(3) 1.23597(3) 0.11131(6) 0.02748(15) Uani d 1
Br Br2 0.74304(3) 1.27900(3) 0.73577(6) 0.02633(15) Uani d 1

loop_
_atom_site_aniso_label
_atom_site_aniso_U_11
_atom_site_aniso_U_22
_atom_site_aniso_U_33
_atom_site_aniso_U_12
_atom_site_aniso_U_13
_atom_site_aniso_U_23
C1 0.0058(19) 0.0054(19) 0.017(2) -0.0003(16) 0.0012(16) 0.0011(16)
C2 0.009(2) 0.009(2) 0.018(2) 0.0022(17) 0.0018(17) 0.0023(17)
C3 0.010(2) 0.012(2) 0.014(2) 0.0026(17) 0.0000(17) -0.0007(17)
C4 0.017(2) 0.019(2) 0.016(2) 0.012(2) 0.0019(18) 0.0030(18)
C5 0.016(2) 0.010(2) 0.022(3) 0.0099(18) 0.0067(18) 0.0059(18)
C6 0.019(2) 0.015(2) 0.013(2) 0.0090(19) 0.0044(18) -0.0027(17)
C7 0.018(2) 0.022(2) 0.012(2) 0.014(2) 0.0010(18) 0.0016(18)
C8 0.022(3) 0.013(2) 0.022(3) 0.007(2) -0.004(2) -0.0055(19)
C9 0.023(3) 0.018(2) 0.017(2) 0.008(2) 0.002(2) 0.0006(19)
C10 0.035(3) 0.034(3) 0.017(3) 0.026(3) 0.000(2) 0.001(2)
C11 0.019(2) 0.016(2) 0.018(2) 0.0120(19) 0.0025(19) 0.0001(18)
C12 0.074(3) 0.065(3) 0.042(3) 0.064(3) 0.007(2) 0.000(2)
C13 0.074(3) 0.065(3) 0.042(3) 0.064(3) 0.007(2) 0.000(2)
C14 0.030(3) 0.032(3) 0.119(7) 0.019(3) 0.017(4) -0.009(4)
C15 0.019(2) 0.019(2) 0.015(2) 0.013(2) 0.0001(18) 0.0013(18)
C16 0.018(2) 0.016(2) 0.020(2) 0.008(2) -0.0012(19) -0.0043(19)
C17 0.013(2) 0.025(3) 0.023(3) 0.009(2) 0.0020(19) 0.003(2)
C18 0.019(2) 0.026(3) 0.017(2) 0.015(2) 0.0038(19) 0.007(2)
C19 0.012(2) 0.022(2) 0.017(2) 0.0108(19) 0.0006(18) 0.0005(19)
N1 0.0126(18) 0.0139(19) 0.017(2) 0.0092(15) 0.0022(15) 0.0016(15)
O1 0.0134(15) 0.0122(15) 0.0133(16) 0.0069(13) 0.0013(12) 0.0021(12)
O2 0.0167(15) 0.0100(14) 0.0124(16) 0.0087(13) 0.0003(12) -0.0010(12)
Co1 0.0116(4) 0.0104(4) 0.0113(4) 0.0061(3) 0.0006(3) 0.0008(3)
Br1 0.0262(3) 0.0263(3) 0.0192(3) 0.0050(2) 0.0062(2) 0.0068(2)
Br2 0.0279(3) 0.0207(3) 0.0207(3) 0.0049(2) -0.0026(2) -0.0038(2)

loop_
_atom_type_symbol
_atom_type_description
_atom_type_scat_dispersion_real
_atom_type_scat_dispersion_imag
_atom_type_scat_source
C C 0.0015 0.0009 'International Tables Vol C Tables 4.2.6.8 and 6.1.1.4'
H H 0.0000 0.0000 'International Tables Vol C Tables 4.2.6.8 and 6.1.1.4'
N N 0.0030 0.0019 'International Tables Vol C Tables 4.2.6.8 and 6.1.1.4'
O O 0.0056 0.0036 'International Tables Vol C Tables 4.2.6.8 and 6.1.1.4'
Co Co 0.3050 0.6296 'International Tables Vol C Tables 4.2.6.8 and 6.1.1.4'
Br Br 0.1811 1.6452 'International Tables Vol C Tables 4.2.6.8 and 6.1.1.4'

loop_
_geom_angle_atom_site_label_1
_geom_angle_atom_site_label_2
_geom_angle_atom_site_label_3
_geom_angle_site_symmetry_1
_geom_angle_site_symmetry_3
_geom_angle
O1 C1 C6 . . 122.9(4)
O1 C1 C2 . . 116.8(4)
C6 C1 C2 . . 120.2(4)
O2 C2 C3 . . 124.3(4)
O2 C2 C1 . . 115.3(4)
C3 C2 C1 . . 120.4(4)
C4 C3 C2 . . 115.9(4)
C4 C3 C7 . . 122.8(4)
C2 C3 C7 . . 121.3(4)
C3 C4 C5 . . 124.7(4)
C3 C4 H4 . . 117.6
C5 C4 H4 . . 117.6
C6 C5 C4 . . 118.1(4)
C6 C5 C11 . . 123.0(4)
C4 C5 C11 . . 118.8(4)
C5 C6 C1 . . 120.6(4)
C5 C6 H6 . . 119.7
C1 C6 H6 . . 119.7
C3 C7 C10 . . 111.6(4)
C3 C7 C8 . . 109.7(4)
C10 C7 C8 . . 108.0(4)
C3 C7 C9 . . 111.5(4)
C10 C7 C9 . . 106.9(4)
C8 C7 C9 . . 108.9(4)
C7 C8 H8A . . 109.5
C7 C8 H8B . . 109.5
H8A C8 H8B . . 109.5
C7 C8 H8C . . 109.5
H8A C8 H8C . . 109.5
H8B C8 H8C . . 109.5
C7 C9 H9A . . 109.5
C7 C9 H9B . . 109.5
H9A C9 H9B . . 109.5
C7 C9 H9C . . 109.5
H9A C9 H9C . . 109.5
H9B C9 H9C . . 109.5
C7 C10 H10A . . 109.5
C7 C10 H10B . . 109.5
H10A C10 H10B . . 109.5
C7 C10 H10C . . 109.5
H10A C10 H10C . . 109.5
H10B C10 H10C . . 109.5
C13 C11 C12 . . 107.0(4)
C13 C11 C14 . . 110.8(5)
C12 C11 C14 . . 106.8(5)
C13 C11 C5 . . 113.1(4)
C12 C11 C5 . . 111.2(4)
C14 C11 C5 . . 107.9(4)
C11 C12 H12A . . 109.5
C11 C12 H12B . . 109.5
H12A C12 H12B . . 109.5
C11 C12 H12C . . 109.5
H12A C12 H12C . . 109.5
H12B C12 H12C . . 109.5
C11 C13 H13A . . 109.5
C11 C13 H13B . . 109.5
H13A C13 H13B . . 109.5
C11 C13 H13C . . 109.5
H13A C13 H13C . . 109.5
H13B C13 H13C . . 109.5
C11 C14 H14A . . 109.5
C11 C14 H14B . . 109.5
H14A C14 H14B . . 109.5
C11 C14 H14C . . 109.5
H14A C14 H14C . . 109.5
H14B C14 H14C . . 109.5
N1 C15 C16 . . 120.6(4)
N1 C15 H15 . . 119.7
C16 C15 H15 . . 119.7
C17 C16 C15 . . 120.3(4)
C17 C16 Br2 . . 120.6(4)
C15 C16 Br2 . . 119.1(4)
C18 C17 C16 . . 118.1(4)
C18 C17 H17 . . 120.9
C16 C17 H17 . . 120.9
C17 C18 C19 . . 120.2(5)
C17 C18 Br1 . . 121.8(4)
C19 C18 Br1 . . 118.0(4)
N1 C19 C18 . . 121.1(4)
N1 C19 H19 . . 119.4
C18 C19 H19 . . 119.4
C19 N1 C15 . . 119.6(4)
C19 N1 Co1 . . 119.6(3)
C15 N1 Co1 . . 120.7(3)
C1 O1 Co1 . . 110.1(3)
C2 O2 Co1 . . 110.3(3)
O1 Co1 O1 4_676 . 180.0
O1 Co1 O2 4_676 . 92.94(12)
O1 Co1 O2 . . 87.06(12)
O1 Co1 O2 4_676 4_676 87.06(12)
O1 Co1 O2 . 4_676 92.94(12)
O2 Co1 O2 . 4_676 180.00(19)
O1 Co1 N1 4_676 4_676 91.51(13)
O1 Co1 N1 . 4_676 88.49(13)
O2 Co1 N1 . 4_676 89.80(14)
O2 Co1 N1 4_676 4_676 90.19(14)
O1 Co1 N1 4_676 . 88.49(13)
O1 Co1 N1 . . 91.51(13)
O2 Co1 N1 . . 90.20(14)
O2 Co1 N1 4_676 . 89.81(14)
N1 Co1 N1 4_676 . 180.0

loop_
_geom_bond_atom_site_label_1
_geom_bond_atom_site_label_2
_geom_bond_site_symmetry_2
_geom_bond_distance
C1 O1 . 1.332(5)
C1 C6 . 1.406(6)
C1 C2 . 1.431(6)
C2 O2 . 1.341(5)
C2 C3 . 1.424(6)
C3 C4 . 1.394(6)
C3 C7 . 1.526(6)
C4 C5 . 1.418(6)
C4 H4 . 0.9500
C5 C6 . 1.376(6)
C5 C11 . 1.524(6)
C6 H6 . 0.9500
C7 C10 . 1.538(6)
C7 C8 . 1.542(6)
C7 C9 . 1.546(6)
C8 H8A . 0.9800
C8 H8B . 0.9800
C8 H8C . 0.9800
C9 H9A . 0.9800
C9 H9B . 0.9800
C9 H9C . 0.9800
C10 H10A . 0.9800
C10 H10B . 0.9800
C10 H10C . 0.9800
C11 C13 . 1.486(7)
C11 C12 . 1.502(7)
C11 C14 . 1.519(8)
C12 H12A . 0.9800
C12 H12B . 0.9800
C12 H12C . 0.9800
C13 H13A . 0.9800
C13 H13B . 0.9800
C13 H13C . 0.9800
C14 H14A . 0.9800
C14 H14B . 0.9800
C14 H14C . 0.9800
C15 N1 . 1.347(6)
C15 C16 . 1.389(6)
C15 H15 . 0.9500
C16 C17 . 1.379(7)
C16 Br2 . 1.878(5)
C17 C18 . 1.370(7)
C17 H17 . 0.9500
C18 C19 . 1.387(6)
C18 Br1 . 1.881(5)
C19 N1 . 1.342(6)
C19 H19 . 0.9500
N1 Co1 . 1.975(3)
O1 Co1 . 1.889(3)
O2 Co1 . 1.895(3)
Co1 O1 4_676 1.889(3)
Co1 O2 4_676 1.895(3)
Co1 N1 4_676 1.975(3)

loop_
_geom_torsion_atom_site_label_1
_geom_torsion_atom_site_label_2
_geom_torsion_atom_site_label_3
_geom_torsion_atom_site_label_4
_geom_torsion_site_symmetry_4
_geom_torsion
O1 C1 C2 O2 . 0.3(5)
C6 C1 C2 O2 . -179.7(4)
O1 C1 C2 C3 . -179.5(4)
C6 C1 C2 C3 . 0.4(6)
O2 C2 C3 C4 . -179.7(4)
C1 C2 C3 C4 . 0.1(6)
O2 C2 C3 C7 . -1.2(6)
C1 C2 C3 C7 . 178.7(4)
C2 C3 C4 C5 . 0.5(6)
C7 C3 C4 C5 . -178.1(4)
C3 C4 C5 C6 . -1.6(7)
C3 C4 C5 C11 . 175.4(4)
C4 C5 C6 C1 . 2.1(6)
C11 C5 C6 C1 . -174.8(4)
O1 C1 C6 C5 . 178.3(4)
C2 C1 C6 C5 . -1.6(6)
C4 C3 C7 C10 . -3.2(6)
C2 C3 C7 C10 . 178.3(4)
C4 C3 C7 C8 . 116.5(5)
C2 C3 C7 C8 . -62.0(5)
C4 C3 C7 C9 . -122.7(4)
C2 C3 C7 C9 . 58.8(5)
C6 C5 C11 C13 . -12.5(6)
C4 C5 C11 C13 . 170.6(5)
C6 C5 C11 C12 . -133.0(5)
C4 C5 C11 C12 . 50.2(6)
C6 C5 C11 C14 . 110.3(6)
C4 C5 C11 C14 . -66.6(6)
N1 C15 C16 C17 . 0.5(7)
N1 C15 C16 Br2 . -176.6(3)
C15 C16 C17 C18 . 0.8(7)
Br2 C16 C17 C18 . 177.9(3)
C16 C17 C18 C19 . -2.0(7)
C16 C17 C18 Br1 . 178.7(3)
C17 C18 C19 N1 . 1.8(7)
Br1 C18 C19 N1 . -178.8(3)
C18 C19 N1 C15 . -0.4(6)
C18 C19 N1 Co1 . 179.7(3)
C16 C15 N1 C19 . -0.7(6)
C16 C15 N1 Co1 . 179.1(3)
C6 C1 O1 Co1 . 175.2(3)
C2 C1 O1 Co1 . -4.8(4)
C3 C2 O2 Co1 . -175.9(3)
C1 C2 O2 Co1 . 4.3(4)
C1 O1 Co1 O2 . 5.7(3)
C1 O1 Co1 O2 4_676 -174.3(3)
C1 O1 Co1 N1 4_676 -84.2(3)
C1 O1 Co1 N1 . 95.8(3)
C2 O2 Co1 O1 4_676 174.4(3)
C2 O2 Co1 O1 . -5.6(3)
C2 O2 Co1 N1 4_676 82.9(3)
C2 O2 Co1 N1 . -97.1(3)

loop_
_platon_squeeze_void_nr
_platon_squeeze_void_average_x
_platon_squeeze_void_average_y
_platon_squeeze_void_average_z
_platon_squeeze_void_volume
_platon_squeeze_void_count_electrons
_platon_squeeze_void_content
1 0.000 0.000 -0.003 431 197 ' '

_cod_database_fobs_code 2108073
